data_2233626
loop_
_publ_author_name
'Tang, Chun-Bao'

_publ_section_title
;
 <i>N</i>'-(2-Chlorobenzylidene)-4-nitrobenzohydrazide
;
_journal_coeditor_code SU2353
_journal_issue 2
_journal_name_full 'Acta Crystallographica Section E'
_journal_page_first o335
_journal_paper_doi 10.1107/S1600536811055589
_journal_volume 68
_journal_year 2012
_chemical_formula_iupac 'C14 H10 Cl N3 O3'
_chemical_formula_moiety 'C14 H10 Cl N3 O3'
_chemical_formula_sum 'C14 H10 Cl N3 O3'
_chemical_formula_weight 303.70
_chemical_name_systematic
;
<i>N</i>'-(2-Chlorobenzylidene)-4-nitrobenzohydrazide
;
_space_group_IT_number 14
_symmetry_cell_setting monoclinic
_symmetry_space_group_name_Hall '-P 2ybc'
_symmetry_space_group_name_H-M 'P 1 21/c 1'
_atom_sites_solution_hydrogens geom
_atom_sites_solution_primary direct
_atom_sites_solution_secondary difmap
_audit_creation_method SHELXL-97
_cell_angle_alpha 90.00
_cell_angle_beta 90.408(2)
_cell_angle_gamma 90.00
_cell_formula_units_Z 4
_cell_length_a 11.2332(18)
_cell_length_b 13.3778(18)
_cell_length_c 8.9770(16)
_cell_measurement_reflns_used 2464
_cell_measurement_temperature 298(2)
_cell_measurement_theta_max 24.53
_cell_measurement_theta_min 2.36
_cell_volume 1349.0(4)
_computing_cell_refinement 'SAINT (Bruker, 2002)'
_computing_data_collection 'SMART (Bruker, 2002)'
_computing_data_reduction 'SAINT (Bruker, 2002)'
_computing_molecular_graphics 'SHELXTL (Sheldrick, 2008)'
_computing_publication_material 'SHELXL97 (Sheldrick, 2008)'
_computing_structure_refinement 'SHELXL97 (Sheldrick, 2008)'
_computing_structure_solution 'SHELXS97 (Sheldrick, 2008)'
_diffrn_ambient_temperature 298(2)
_diffrn_measured_fraction_theta_full 0.996
_diffrn_measured_fraction_theta_max 0.996
_diffrn_measurement_device_type 'Bruker SMART CCD area-detector'
_diffrn_measurement_method '\w scans'
_diffrn_radiation_monochromator graphite
_diffrn_radiation_source 'fine-focus sealed tube'
_diffrn_radiation_type MoK\a
_diffrn_radiation_wavelength 0.71073
_diffrn_reflns_av_R_equivalents 0.0449
_diffrn_reflns_av_sigmaI/netI 0.0435
_diffrn_reflns_limit_h_max 14
_diffrn_reflns_limit_h_min -14
_diffrn_reflns_limit_k_max 17
_diffrn_reflns_limit_k_min -14
_diffrn_reflns_limit_l_max 11
_diffrn_reflns_limit_l_min -11
_diffrn_reflns_number 10640
_diffrn_reflns_theta_full 26.99
_diffrn_reflns_theta_max 26.99
_diffrn_reflns_theta_min 2.37
_diffrn_standards_number 0
_exptl_absorpt_coefficient_mu 0.297
_exptl_absorpt_correction_T_max 0.9568
_exptl_absorpt_correction_T_min 0.9485
_exptl_absorpt_correction_type multi-scan
_exptl_absorpt_process_details '(SADABS; Sheldrick, 1996)'
_exptl_crystal_colour yellow
_exptl_crystal_density_diffrn 1.495
_exptl_crystal_density_method 'not measured'
_exptl_crystal_description 'cut from needle'
_exptl_crystal_F_000 624
_exptl_crystal_size_max 0.18
_exptl_crystal_size_mid 0.17
_exptl_crystal_size_min 0.15
_refine_diff_density_max 0.362
_refine_diff_density_min -0.294
_refine_ls_extinction_method none
_refine_ls_goodness_of_fit_ref 1.027
_refine_ls_hydrogen_treatment mixed
_refine_ls_matrix_type full
_refine_ls_number_parameters 193
_refine_ls_number_reflns 2931
_refine_ls_number_restraints 1
_refine_ls_restrained_S_all 1.027
_refine_ls_R_factor_all 0.0870
_refine_ls_R_factor_gt 0.0509
_refine_ls_shift/su_max 0.000
_refine_ls_shift/su_mean 0.000
_refine_ls_structure_factor_coef Fsqd
_refine_ls_weighting_details 'calc w=1/[\s^2^(Fo^2^)+(0.0569P)^2^+0.5874P] where P=(Fo^2^+2Fc^2^)/3'
_refine_ls_weighting_scheme calc
_refine_ls_wR_factor_gt 0.1218
_refine_ls_wR_factor_ref 0.1458
_reflns_number_gt 1882
_reflns_number_total 2931
_reflns_threshold_expression I>2\s(I)
_cod_data_source_file su2353.cif
_cod_data_source_block I
_cod_original_sg_symbol_H-M 'P 21/c'
_cod_database_code 2233626
_cod_database_fobs_code 2233626

loop_
_symmetry_equiv_pos_as_xyz
'x, y, z'
'-x, y+1/2, -z+1/2'
'-x, -y, -z'
'x, -y-1/2, z-1/2'

loop_
_atom_site_type_symbol
_atom_site_label
_atom_site_fract_x
_atom_site_fract_y
_atom_site_fract_z
_atom_site_U_iso_or_equiv
_atom_site_adp_type
_atom_site_calc_flag
_atom_site_refinement_flags
_atom_site_occupancy
_atom_site_symmetry_multiplicity
Cl Cl1 0.23505(8) 0.62569(6) 1.10065(9) 0.0782(3) Uani d . 1 1
H H2 0.246(3) 0.265(2) 1.1045(13) 0.080 Uiso d D 1 1
N N1 0.18950(18) 0.33163(14) 0.9198(2) 0.0444(5) Uani d . 1 1
N N2 0.23517(19) 0.25548(14) 1.0072(2) 0.0446(5) Uani d D 1 1
N N3 0.4488(2) -0.1478(2) 1.3026(3) 0.0667(7) Uani d . 1 1
O O1 0.26845(19) 0.15983(13) 0.80373(18) 0.0620(5) Uani d . 1 1
O O2 0.4173(3) -0.23176(19) 1.2688(3) 0.1126(10) Uani d . 1 1
O O3 0.5111(2) -0.12928(18) 1.4092(3) 0.0902(8) Uani d . 1 1
C C1 0.1488(2) 0.59971(19) 0.9450(3) 0.0513(6) Uani d . 1 1
C C2 0.1308(2) 0.50090(18) 0.8991(3) 0.0452(6) Uani d . 1 1
C C3 0.0625(2) 0.4872(2) 0.7698(3) 0.0553(7) Uani d . 1 1
H H3 0.0493 0.4227 0.7348 0.066 Uiso calc R 1 1
C C4 0.0149(3) 0.5657(3) 0.6941(3) 0.0679(8) Uani d . 1 1
H H4 -0.0312 0.5541 0.6094 0.082 Uiso calc R 1 1
C C5 0.0344(3) 0.6622(2) 0.7416(4) 0.0709(9) Uani d . 1 1
H H5 0.0020 0.7154 0.6885 0.085 Uiso calc R 1 1
C C6 0.1015(3) 0.6800(2) 0.8673(4) 0.0644(8) Uani d . 1 1
H H6 0.1149 0.7450 0.8998 0.077 Uiso calc R 1 1
C C7 0.1807(2) 0.41629(18) 0.9816(3) 0.0463(6) Uani d . 1 1
H H7 0.2061 0.4247 1.0796 0.056 Uiso calc R 1 1
C C8 0.2731(2) 0.17126(17) 0.9389(3) 0.0434(6) Uani d . 1 1
C C9 0.3213(2) 0.09038(17) 1.0373(2) 0.0392(5) Uani d . 1 1
C C10 0.3769(2) 0.10957(18) 1.1718(3) 0.0443(6) Uani d . 1 1
H H10 0.3845 0.1751 1.2052 0.053 Uiso calc R 1 1
C C11 0.4216(2) 0.03155(19) 1.2576(3) 0.0495(6) Uani d . 1 1
H H11 0.4605 0.0441 1.3474 0.059 Uiso calc R 1 1
C C12 0.4069(2) -0.06443(19) 1.2070(3) 0.0479(6) Uani d . 1 1
C C13 0.3536(2) -0.08568(19) 1.0728(3) 0.0558(7) Uani d . 1 1
H H13 0.3456 -0.1514 1.0404 0.067 Uiso calc R 1 1
C C14 0.3122(2) -0.00768(19) 0.9871(3) 0.0539(7) Uani d . 1 1
H H14 0.2777 -0.0207 0.8947 0.065 Uiso calc R 1 1

loop_
_atom_site_aniso_label
_atom_site_aniso_U_11
_atom_site_aniso_U_22
_atom_site_aniso_U_33
_atom_site_aniso_U_12
_atom_site_aniso_U_13
_atom_site_aniso_U_23
Cl1 0.1009(6) 0.0532(5) 0.0802(6) -0.0085(4) -0.0221(5) -0.0047(4)
N1 0.0560(12) 0.0374(11) 0.0397(11) -0.0027(9) -0.0030(9) 0.0046(9)
N2 0.0662(13) 0.0345(11) 0.0329(11) -0.0010(9) -0.0045(9) -0.0007(9)
N3 0.0637(15) 0.0569(16) 0.0792(18) 0.0213(12) -0.0113(13) 0.0006(14)
O1 0.1089(16) 0.0463(10) 0.0308(10) -0.0018(10) -0.0020(9) -0.0018(8)
O2 0.134(2) 0.0514(15) 0.152(3) 0.0189(14) -0.0636(19) 0.0076(15)
O3 0.1053(18) 0.0902(18) 0.0747(16) 0.0349(14) -0.0268(14) -0.0009(13)
C1 0.0545(14) 0.0475(15) 0.0518(15) -0.0003(12) 0.0045(12) 0.0070(12)
C2 0.0504(13) 0.0428(14) 0.0425(14) 0.0001(11) 0.0078(11) 0.0052(11)
C3 0.0590(16) 0.0573(17) 0.0496(16) 0.0051(13) -0.0006(12) -0.0021(13)
C4 0.0709(19) 0.078(2) 0.0548(17) 0.0151(16) -0.0082(14) 0.0057(16)
C5 0.081(2) 0.063(2) 0.068(2) 0.0191(16) 0.0024(17) 0.0202(16)
C6 0.0742(19) 0.0443(16) 0.075(2) 0.0044(14) 0.0094(16) 0.0094(14)
C7 0.0579(14) 0.0440(14) 0.0369(13) -0.0017(11) -0.0019(11) 0.0026(11)
C8 0.0579(14) 0.0369(13) 0.0353(13) -0.0113(11) -0.0005(10) 0.0003(10)
C9 0.0476(12) 0.0365(12) 0.0337(12) -0.0051(10) 0.0043(10) -0.0016(10)
C10 0.0510(13) 0.0369(13) 0.0450(14) -0.0038(10) -0.0014(11) -0.0087(11)
C11 0.0507(14) 0.0530(16) 0.0446(14) 0.0034(12) -0.0080(11) -0.0057(12)
C12 0.0468(13) 0.0443(14) 0.0526(15) 0.0089(11) 0.0004(11) 0.0007(12)
C13 0.0694(17) 0.0355(13) 0.0625(18) 0.0044(12) -0.0095(14) -0.0119(12)
C14 0.0749(18) 0.0416(14) 0.0450(14) -0.0001(13) -0.0130(13) -0.0117(12)

loop_
_atom_type_symbol
_atom_type_description
_atom_type_scat_dispersion_real
_atom_type_scat_dispersion_imag
_atom_type_scat_source
C C 0.0033 0.0016 'International Tables Vol C Tables 4.2.6.8 and 6.1.1.4'
H H 0.0000 0.0000 'International Tables Vol C Tables 4.2.6.8 and 6.1.1.4'
N N 0.0061 0.0033 'International Tables Vol C Tables 4.2.6.8 and 6.1.1.4'
O O 0.0106 0.0060 'International Tables Vol C Tables 4.2.6.8 and 6.1.1.4'
Cl Cl 0.1484 0.1585 'International Tables Vol C Tables 4.2.6.8 and 6.1.1.4'

loop_
_geom_angle_atom_site_label_1
_geom_angle_atom_site_label_2
_geom_angle_atom_site_label_3
_geom_angle
C7 N1 N2 116.14(19)
C8 N2 N1 118.26(19)
C8 N2 H2 122(2)
N1 N2 H2 120(2)
O3 N3 O2 123.6(3)
O3 N3 C12 119.0(3)
O2 N3 C12 117.4(3)
C6 C1 C2 122.0(3)
C6 C1 Cl1 117.5(2)
C2 C1 Cl1 120.5(2)
C1 C2 C3 116.5(2)
C1 C2 C7 121.9(2)
C3 C2 C7 121.6(2)
C4 C3 C2 121.7(3)
C4 C3 H3 119.2
C2 C3 H3 119.2
C3 C4 C5 120.6(3)
C3 C4 H4 119.7
C5 C4 H4 119.7
C6 C5 C4 120.1(3)
C6 C5 H5 119.9
C4 C5 H5 119.9
C5 C6 C1 119.1(3)
C5 C6 H6 120.4
C1 C6 H6 120.4
N1 C7 C2 120.1(2)
N1 C7 H7 119.9
C2 C7 H7 119.9
O1 C8 N2 122.8(2)
O1 C8 C9 120.5(2)
N2 C8 C9 116.7(2)
C10 C9 C14 119.4(2)
C10 C9 C8 122.8(2)
C14 C9 C8 117.8(2)
C9 C10 C11 120.3(2)
C9 C10 H10 119.8
C11 C10 H10 119.8
C12 C11 C10 118.5(2)
C12 C11 H11 120.7
C10 C11 H11 120.7
C13 C12 C11 122.4(2)
C13 C12 N3 119.2(2)
C11 C12 N3 118.4(2)
C12 C13 C14 118.5(2)
C12 C13 H13 120.7
C14 C13 H13 120.7
C13 C14 C9 120.7(2)
C13 C14 H14 119.6
C9 C14 H14 119.6

loop_
_geom_bond_atom_site_label_1
_geom_bond_atom_site_label_2
_geom_bond_distance
Cl1 C1 1.729(3)
N1 C7 1.265(3)
N1 N2 1.382(3)
N2 C8 1.353(3)
N2 H2 0.891(10)
N3 O3 1.207(3)
N3 O2 1.216(3)
N3 C12 1.482(3)
O1 C8 1.224(3)
C1 C6 1.385(4)
C1 C2 1.399(3)
C2 C3 1.399(3)
C2 C7 1.462(3)
C3 C4 1.358(4)
C3 H3 0.9300
C4 C5 1.377(5)
C4 H4 0.9300
C5 C6 1.373(4)
C5 H5 0.9300
C6 H6 0.9300
C7 H7 0.9300
C8 C9 1.495(3)
C9 C10 1.380(3)
C9 C14 1.390(3)
C10 C11 1.389(3)
C10 H10 0.9300
C11 C12 1.372(3)
C11 H11 0.9300
C12 C13 1.371(3)
C13 C14 1.375(4)
C13 H13 0.9300
C14 H14 0.9300

loop_
_geom_hbond_atom_site_label_D
_geom_hbond_atom_site_label_H
_geom_hbond_atom_site_label_A
_geom_hbond_site_symmetry_A
_geom_hbond_distance_DH
_geom_hbond_distance_HA
_geom_hbond_distance_DA
_geom_hbond_angle_DHA
N2 H2 O1 4_566 0.890(10) 2.064(14) 2.915(3) 160(3)

loop_
_cod_related_entry_id
_cod_related_entry_database
_cod_related_entry_code
1 ChemSpider 5622640
